data_1515018
loop_
_publ_author_name
'Raatikainen, Kari'
'Rissanen, Kari'

_publ_section_title
;
 Breathing molecular crystals: halogen- and hydrogen-bonded porous
 molecular crystals with solvent induced adaptation of the nanosized
 channels
;
_journal_issue 4
_journal_name_full 'Chemical Science'
_journal_page_first 1235
_journal_paper_doi 10.1039/c2sc00997h
_journal_volume 3
_journal_year 2012
_chemical_absolute_configuration unk
_chemical_compound_source 'synthesis as described'
_chemical_formula_moiety 'C6 H12 N4, 4(C4 H4 I N O2), 4(C H2 Cl2)'
_chemical_formula_sum 'C26 H36 Cl8 I4 N8 O8'
_chemical_formula_weight 1379.83
_chemical_name_systematic
;
?
;
_space_group_IT_number 96
_symmetry_cell_setting tetragonal
_symmetry_Int_Tables_number 96
_symmetry_space_group_name_Hall 'P 4nw 2abw'
_symmetry_space_group_name_H-M 'P 43 21 2'
_atom_sites_solution_hydrogens geom
_atom_sites_solution_primary direct
_atom_sites_solution_secondary difmap
_audit_creation_date 2009-11-20T16:51:45-00:00
_audit_creation_method 'WinGX routine CIF_UPDATE'
_cell_angle_alpha 90
_cell_angle_beta 90
_cell_angle_gamma 90
_cell_formula_units_Z 4
_cell_length_a 17.2587(3)
_cell_length_b 17.2587(3)
_cell_length_c 15.5855(4)
_cell_measurement_reflns_used 4504
_cell_measurement_temperature 123(2)
_cell_measurement_theta_max 28.283
_cell_measurement_theta_min 0.407
_cell_measurement_wavelength 0.71073
_cell_volume 4642.34(16)
_computing_cell_refinement 'HKL Scalepack (Otwinowski & Minor 1997)'
_computing_data_collection 'Collect (Bruker AXS BV, 1997-2004)'
_computing_data_reduction 'HKL Denzo and Scalepack (Otwinowski & Minor 1997)'
_computing_molecular_graphics 'Ortep-3 for Windows (Farrugia, 1997)'
_computing_publication_material 'WinGX publication routines (Farrugia, 1999)'
_computing_structure_refinement 'SHELXL-97 (Sheldrick, 2008)'
_computing_structure_solution 'SIR97 (Giacovazzo et al, 1997)'
_diffrn_ambient_temperature 123(2)
_diffrn_detector 'CCD plate'
_diffrn_detector_area_resol_mean 9
_diffrn_measured_fraction_theta_full 0.996
_diffrn_measured_fraction_theta_max 0.95
_diffrn_measurement_device '95mm CCD camera on \k-goniostat'
_diffrn_measurement_device_type KappaCCD
_diffrn_measurement_method 'CCD rotation images, thick slices'
_diffrn_orient_matrix_type 'by Bruker AXS Collect from scalepack cell'
_diffrn_orient_matrix_UB_11 -0.35808E-1
_diffrn_orient_matrix_UB_12 -0.155643E-1
_diffrn_orient_matrix_UB_13 -0.474071E-1
_diffrn_orient_matrix_UB_21 0.388713E-1
_diffrn_orient_matrix_UB_22 -0.388315E-1
_diffrn_orient_matrix_UB_23 -0.203701E-1
_diffrn_orient_matrix_UB_31 -0.237499E-1
_diffrn_orient_matrix_UB_32 -0.400889E-1
_diffrn_orient_matrix_UB_33 0.381367E-1
_diffrn_radiation_monochromator graphite
_diffrn_radiation_probe x-ray
_diffrn_radiation_type MoK\a
_diffrn_radiation_wavelength 0.71073
_diffrn_reflns_av_R_equivalents 0.039
_diffrn_reflns_av_unetI/netI 0.0406
_diffrn_reflns_limit_h_max 14
_diffrn_reflns_limit_h_min -21
_diffrn_reflns_limit_k_max 20
_diffrn_reflns_limit_k_min -20
_diffrn_reflns_limit_l_max 20
_diffrn_reflns_limit_l_min -16
_diffrn_reflns_number 24097
_diffrn_reflns_theta_full 25
_diffrn_reflns_theta_max 27.84
_diffrn_reflns_theta_min 2.87
_diffrn_source 'Enraf Nonius FR590'
_exptl_absorpt_coefficient_mu 3.195
_exptl_absorpt_correction_T_max 0.7456
_exptl_absorpt_correction_T_min 0.6279
_exptl_absorpt_correction_type multi-scan
_exptl_absorpt_process_details
;
[c.f. r.h. blessing, acta cryst. (1995), a51, 33-38]
;
_exptl_crystal_colour colourless
_exptl_crystal_density_diffrn 1.974
_exptl_crystal_density_method 'not measured'
_exptl_crystal_description needle
_exptl_crystal_F_000 2640
_exptl_crystal_size_max 0.2
_exptl_crystal_size_mid 0.2
_exptl_crystal_size_min 0.2
_refine_diff_density_max 0.48
_refine_diff_density_min -0.524
_refine_diff_density_rms 0.099
_refine_ls_abs_structure_details 'Flack H D (1983), Acta Cryst. A39, 876-881'
_refine_ls_abs_structure_Flack 0.46(3)
_refine_ls_extinction_method none
_refine_ls_goodness_of_fit_ref 1.043
_refine_ls_hydrogen_treatment constr
_refine_ls_matrix_type full
_refine_ls_number_parameters 247
_refine_ls_number_reflns 5080
_refine_ls_number_restraints 0
_refine_ls_restrained_S_all 1.043
_refine_ls_R_factor_all 0.0436
_refine_ls_R_factor_gt 0.0339
_refine_ls_shift/su_max 0.001
_refine_ls_shift/su_mean 0
_refine_ls_structure_factor_coef Fsqd
_refine_ls_weighting_details 'calc w=1/[\s^2^(Fo^2^)+(0.0103P)^2^+8.5870P] where P=(Fo^2^+2Fc^2^)/3'
_refine_ls_weighting_scheme calc
_refine_ls_wR_factor_gt 0.0612
_refine_ls_wR_factor_ref 0.0641
_reflns_number_gt 4436
_reflns_number_total 5080
_reflns_threshold_expression >2\s(I)
_cod_data_source_file c2sc00997h.txt
_cod_data_source_block DCM_NIS-HMTA
_cod_original_sg_symbol_Hall '-P 4nw 2abw'
_cod_database_code 1515018

loop_
_symmetry_equiv_pos_as_xyz
'x, y, z'
'-x, -y, z+1/2'
'x+1/2, -y+1/2, -z+1/4'
'-x+1/2, y+1/2, -z+3/4'
'-y, -x, -z+1/2'
'y, x, -z'
'y+1/2, -x+1/2, z+1/4'
'-y+1/2, x+1/2, z+3/4'

loop_
_atom_site_label
_atom_site_type_symbol
_atom_site_fract_x
_atom_site_fract_y
_atom_site_fract_z
_atom_site_U_iso_or_equiv
_atom_site_adp_type
_atom_site_occupancy
_atom_site_symmetry_multiplicity
_atom_site_calc_flag
_atom_site_refinement_flags
I1 I 0.189238(14) 0.00640(2) 0.161572(16) 0.02394(8) Uani 1 1 d .
N2 N 0.27294(18) 0.0055(3) 0.2591(2) 0.0249(9) Uani 1 1 d .
C3 C 0.2547(2) -0.0039(4) 0.3444(3) 0.0308(11) Uani 1 1 d .
O4 O 0.18856(17) -0.0116(3) 0.3708(2) 0.0468(11) Uani 1 1 d .
C5 C 0.3278(2) -0.0016(4) 0.3958(3) 0.0395(13) Uani 1 1 d .
H5A H 0.3348 -0.0504 0.4283 0.047 Uiso 1 1 calc R
H5B H 0.3271 0.0423 0.4367 0.047 Uiso 1 1 calc R
C6 C 0.3922(3) 0.0086(4) 0.3302(3) 0.0429(14) Uani 1 1 d .
H6A H 0.4214 0.057 0.3413 0.051 Uiso 1 1 calc R
H6B H 0.4286 -0.0357 0.3322 0.051 Uiso 1 1 calc R
C7 C 0.3521(3) 0.0124(3) 0.2446(3) 0.0321(12) Uani 1 1 d .
O8 O 0.3805(2) 0.0204(3) 0.1746(2) 0.0481(11) Uani 1 1 d .
I9 I 0.00517(2) -0.174117(13) -0.153184(15) 0.02224(8) Uani 1 1 d .
N10 N 0.0017(3) -0.26982(18) -0.2366(2) 0.0253(9) Uani 1 1 d .
C11 C 0.0068(4) -0.3453(2) -0.2072(3) 0.0302(11) Uani 1 1 d .
O12 O 0.0124(3) -0.36258(18) -0.1324(2) 0.0441(10) Uani 1 1 d .
C13 C 0.0045(4) -0.3986(2) -0.2840(3) 0.0317(11) Uani 1 1 d .
H13A H -0.0413 -0.4332 -0.2813 0.038 Uiso 1 1 calc R
H13B H 0.0519 -0.4309 -0.2867 0.038 Uiso 1 1 calc R
C14 C -0.0005(4) -0.3452(2) -0.3616(3) 0.0332(12) Uani 1 1 d .
H14A H 0.0451 -0.352 -0.3993 0.04 Uiso 1 1 calc R
H14B H -0.048 -0.3558 -0.3952 0.04 Uiso 1 1 calc R
C15 C -0.0025(4) -0.2645(2) -0.3246(3) 0.0306(11) Uani 1 1 d .
O16 O -0.0076(3) -0.20368(18) -0.36360(19) 0.0458(10) Uani 1 1 d .
N17 N 0.0092(3) -0.06018(18) -0.0557(2) 0.0190(8) Uani 1 1 d .
C18 C 0.0797(3) -0.0610(3) -0.0017(3) 0.0199(13) Uani 1 1 d .
H18A H 0.1263 -0.0615 -0.0386 0.024 Uiso 1 1 calc R
H18B H 0.0803 -0.1082 0.0343 0.024 Uiso 1 1 calc R
N19 N 0.08041(18) 0.0094(3) 0.0542(2) 0.0212(8) Uani 1 1 d .
C20 C 0.0789(3) 0.0789(3) 0 0.0241(18) Uani 1 2 d S
H20A H 0.0798 0.1257 0.0368 0.029 Uiso 0.5 1 calc PR
H20B H 0.1257 0.0798 -0.0368 0.029 Uiso 0.5 1 calc PR
C21 C 0.0101(2) 0.0092(2) 0.1096(2) 0.0203(8) Uani 1 1 d .
H21A H 0.0104 -0.0373 0.1468 0.024 Uiso 1 1 calc R
H21B H 0.0102 0.0556 0.1469 0.024 Uiso 1 1 calc R
C22 C -0.0603(3) -0.0603(3) 0 0.0199(17) Uani 1 2 d S
H22A H -0.0605 -0.1076 0.0359 0.024 Uiso 0.5 1 calc PR
H22B H -0.1076 -0.0605 -0.0359 0.024 Uiso 0.5 1 calc PR
C1A C 0.2229(5) 0.2233(4) 0.2501(4) 0.058(3) Uani 1 1 d .
H1A1 H 0.2122 0.1858 0.2035 0.07 Uiso 1 1 calc R
H1A2 H 0.1883 0.211 0.2988 0.07 Uiso 1 1 calc R
Cl1A Cl 0.20366(13) 0.31768(12) 0.21357(13) 0.0582(6) Uani 1 1 d .
Cl2A Cl 0.32056(14) 0.21391(14) 0.28317(15) 0.0691(7) Uani 1 1 d .
C1B C 0.2790(4) 0.2790(4) 0 0.048(3) Uani 1 2 d S
H1B1 H 0.2912 0.3144 0.0481 0.058 Uiso 0.5 1 calc PR
H1B2 H 0.3144 0.2912 -0.0481 0.058 Uiso 0.5 1 calc PR
Cl1B Cl 0.29393(13) 0.18219(12) 0.03310(14) 0.0571(6) Uani 1 1 d .
C1C C 0.2822(5) 0.2822(5) 0.5 0.062(3) Uani 1 2 d S
H1C1 H 0.2941 0.3182 0.5477 0.075 Uiso 0.5 1 calc PR
H1C2 H 0.3182 0.2941 0.4523 0.075 Uiso 0.5 1 calc PR
Cl1C Cl 0.18705(14) 0.29849(15) 0.46554(16) 0.0740(7) Uani 1 1 d .

loop_
_atom_site_aniso_label
_atom_site_aniso_U_11
_atom_site_aniso_U_22
_atom_site_aniso_U_33
_atom_site_aniso_U_23
_atom_site_aniso_U_13
_atom_site_aniso_U_12
I1 0.02625(14) 0.0264(2) 0.01916(14) 0.00075(16) -0.00075(10) -0.00168(13)
N2 0.0207(16) 0.036(3) 0.0176(18) -0.006(2) -0.0002(13) 0.000(2)
C3 0.026(2) 0.045(3) 0.021(2) -0.002(3) -0.0018(18) -0.001(3)
O4 0.0285(17) 0.086(3) 0.0260(17) 0.010(2) 0.0040(14) -0.003(2)
C5 0.032(2) 0.059(4) 0.028(3) -0.006(3) -0.007(2) 0.001(3)
C6 0.021(2) 0.053(4) 0.054(3) -0.002(4) -0.003(2) -0.003(3)
C7 0.028(2) 0.033(3) 0.036(3) -0.002(3) 0.005(2) 0.000(3)
O8 0.0372(19) 0.066(3) 0.041(2) 0.000(2) 0.0177(17) -0.005(2)
I9 0.0282(2) 0.02006(13) 0.01850(14) -0.00213(10) 0.00052(16) 0.00032(12)
N10 0.037(3) 0.0203(16) 0.0186(18) -0.0037(13) -0.001(2) 0.000(2)
C11 0.040(3) 0.021(2) 0.030(3) -0.0006(18) 0.000(3) 0.005(3)
O12 0.081(3) 0.0253(16) 0.0263(18) 0.0054(14) -0.002(2) 0.003(2)
C13 0.041(3) 0.0189(19) 0.035(3) -0.0094(18) -0.003(3) -0.002(3)
C14 0.048(4) 0.028(2) 0.023(2) -0.0074(18) -0.002(3) 0.000(3)
C15 0.042(3) 0.028(2) 0.021(2) -0.0002(18) 0.002(3) -0.005(3)
O16 0.083(3) 0.0316(17) 0.0225(16) 0.0034(14) 0.001(2) -0.002(2)
N17 0.020(2) 0.0215(16) 0.0152(18) 0.0006(13) -0.002(2) -0.0025(18)
C18 0.020(3) 0.023(3) 0.016(3) -0.001(2) -0.001(2) 0.0019(19)
N19 0.0227(17) 0.026(2) 0.0152(18) -0.005(2) 0.0004(13) -0.0003(19)
C20 0.024(2) 0.024(2) 0.024(5) 0.000(2) 0.000(2) -0.002(3)
C21 0.0212(18) 0.0253(19) 0.0143(19) -0.0010(17) -0.0005(16) -0.003(2)
C22 0.022(2) 0.022(2) 0.015(4) -0.004(2) 0.004(2) -0.005(3)
C1A 0.075(6) 0.054(5) 0.046(6) -0.011(4) 0.012(5) -0.026(4)
Cl1A 0.0652(13) 0.0599(14) 0.0496(14) -0.0026(9) 0.0049(10) 0.0100(9)
Cl2A 0.0734(16) 0.0699(15) 0.0639(16) -0.0096(11) -0.0038(11) 0.0189(10)
C1B 0.036(3) 0.036(3) 0.073(9) -0.001(4) 0.001(4) 0.004(4)
Cl1B 0.0609(12) 0.0489(12) 0.0615(15) 0.0004(9) 0.0047(10) 0.0079(9)
C1C 0.053(4) 0.053(4) 0.080(10) -0.006(5) 0.006(5) 0.003(5)
Cl1C 0.0652(14) 0.0854(17) 0.0714(18) 0.0006(13) 0.0130(12) 0.0084(12)

loop_
_atom_type_symbol
_atom_type_description
_atom_type_scat_dispersion_real
_atom_type_scat_dispersion_imag
_atom_type_scat_source
C C 0.0033 0.0016 'International Tables Vol C Tables 4.2.6.8 and 6.1.1.4'
H H 0 0 'International Tables Vol C Tables 4.2.6.8 and 6.1.1.4'
N N 0.0061 0.0033 'International Tables Vol C Tables 4.2.6.8 and 6.1.1.4'
O O 0.0106 0.006 'International Tables Vol C Tables 4.2.6.8 and 6.1.1.4'
I I -0.4742 1.8119 'International Tables Vol C Tables 4.2.6.8 and 6.1.1.4'
Cl Cl 0.1484 0.1585 'International Tables Vol C Tables 4.2.6.8 and 6.1.1.4'

loop_
_geom_angle_atom_site_label_1
_geom_angle_atom_site_label_2
_geom_angle_atom_site_label_3
_geom_angle
_geom_angle_site_symmetry_1
_geom_angle_site_symmetry_3
N2 I1 N19 175.20(11) . .
C3 N2 C7 113.0(3) . .
C3 N2 I1 122.9(3) . .
C7 N2 I1 124.0(3) . .
O4 C3 N2 123.6(4) . .
O4 C3 C5 127.6(4) . .
N2 C3 C5 108.8(4) . .
C3 C5 C6 105.0(4) . .
C3 C5 H5A 110.7 . .
C6 C5 H5A 110.7 . .
C3 C5 H5B 110.7 . .
C6 C5 H5B 110.7 . .
H5A C5 H5B 108.8 . .
C7 C6 C5 105.4(4) . .
C7 C6 H6A 110.7 . .
C5 C6 H6A 110.7 . .
C7 C6 H6B 110.7 . .
C5 C6 H6B 110.7 . .
H6A C6 H6B 108.8 . .
O8 C7 N2 123.8(4) . .
O8 C7 C6 128.4(4) . .
N2 C7 C6 107.8(4) . .
N10 I9 N17 179.48(12) . .
C15 N10 C11 113.4(3) . .
C15 N10 I9 124.4(3) . .
C11 N10 I9 122.1(3) . .
O12 C11 N10 124.0(4) . .
O12 C11 C13 128.0(4) . .
N10 C11 C13 108.0(4) . .
C11 C13 C14 105.2(3) . .
C11 C13 H13A 110.7 . .
C14 C13 H13A 110.7 . .
C11 C13 H13B 110.7 . .
C14 C13 H13B 110.7 . .
H13A C13 H13B 108.8 . .
C15 C14 C13 104.9(3) . .
C15 C14 H14A 110.8 . .
C13 C14 H14A 110.8 . .
C15 C14 H14B 110.8 . .
C13 C14 H14B 110.8 . .
H14A C14 H14B 108.8 . .
O16 C15 N10 124.1(4) . .
O16 C15 C14 127.4(4) . .
N10 C15 C14 108.6(3) . .
C21 N17 C18 109.3(4) 6 .
C21 N17 C22 109.6(3) 6 .
C18 N17 C22 109.4(3) . .
C21 N17 I9 107.6(2) 6 .
C18 N17 I9 111.3(3) . .
C22 N17 I9 109.6(3) . .
N17 C18 N19 109.3(4) . .
N17 C18 H18A 109.8 . .
N19 C18 H18A 109.8 . .
N17 C18 H18B 109.8 . .
N19 C18 H18B 109.8 . .
H18A C18 H18B 108.3 . .
C20 N19 C21 108.7(3) . .
C20 N19 C18 109.2(3) . .
C21 N19 C18 109.2(4) . .
C20 N19 I1 114.4(3) . .
C21 N19 I1 102.9(2) . .
C18 N19 I1 112.2(3) . .
N19 C20 N19 111.1(5) 6 .
N19 C20 H20A 109.4 6 .
N19 C20 H20A 109.4 . .
N19 C20 H20B 109.4 6 .
N19 C20 H20B 109.4 . .
H20A C20 H20B 108 . .
N17 C21 N19 109.8(3) 6 .
N17 C21 H21A 109.7 6 .
N19 C21 H21A 109.7 . .
N17 C21 H21B 109.7 6 .
N19 C21 H21B 109.7 . .
H21A C21 H21B 108.2 . .
N17 C22 N17 110.0(5) . 6
N17 C22 H22A 109.7 . .
N17 C22 H22A 109.7 6 .
N17 C22 H22B 109.7 . .
N17 C22 H22B 109.7 6 .
H22A C22 H22B 108.2 . .
Cl1A C1A Cl2A 111.1(4) . .
Cl1A C1A H1A1 109.4 . .
Cl2A C1A H1A1 109.4 . .
Cl1A C1A H1A2 109.4 . .
Cl2A C1A H1A2 109.4 . .
H1A1 C1A H1A2 108 . .
Cl1B C1B Cl1B 111.2(5) 6 .
Cl1B C1B H1B1 109.4 6 .
Cl1B C1B H1B1 109.4 . .
Cl1B C1B H1B2 109.4 6 .
Cl1B C1B H1B2 109.4 . .
H1B1 C1B H1B2 108 . .
Cl1C C1C Cl1C 113.2(6) . 6_556
Cl1C C1C H1C1 108.9 . .
Cl1C C1C H1C1 108.9 6_556 .
Cl1C C1C H1C2 108.9 . .
Cl1C C1C H1C2 108.9 6_556 .
H1C1 C1C H1C2 107.7 . .

loop_
_geom_bond_atom_site_label_1
_geom_bond_atom_site_label_2
_geom_bond_distance
_geom_bond_site_symmetry_2
I1 N2 2.096(3) .
I1 N19 2.516(3) .
N2 C3 1.376(5) .
N2 C7 1.390(5) .
C3 O4 1.221(5) .
C3 C5 1.496(6) .
C5 C6 1.520(7) .
C5 H5A 0.99 .
C5 H5B 0.99 .
C6 C7 1.503(7) .
C6 H6A 0.99 .
C6 H6B 0.99 .
C7 O8 1.204(5) .
I9 N10 2.103(3) .
I9 N17 2.486(3) .
N10 C15 1.376(5) .
N10 C11 1.384(5) .
C11 O12 1.206(5) .
C11 C13 1.511(6) .
C13 C14 1.524(6) .
C13 H13A 0.99 .
C13 H13B 0.99 .
C14 C15 1.509(6) .
C14 H14A 0.99 .
C14 H14B 0.99 .
C15 O16 1.216(5) .
N17 C21 1.476(5) 6
N17 C18 1.479(6) .
N17 C22 1.479(5) .
C18 N19 1.495(6) .
C18 H18A 0.99 .
C18 H18B 0.99 .
N19 C20 1.467(6) .
N19 C21 1.490(5) .
C20 N19 1.467(6) 6
C20 H20A 0.99 .
C20 H20B 0.99 .
C21 N17 1.476(5) 6
C21 H21A 0.99 .
C21 H21B 0.99 .
C22 N17 1.479(5) 6
C22 H22A 0.99 .
C22 H22B 0.99 .
C1A Cl1A 1.757(7) .
C1A Cl2A 1.769(8) .
C1A H1A1 0.99 .
C1A H1A2 0.99 .
C1B Cl1B 1.767(6) 6
C1B Cl1B 1.767(6) .
C1B H1B1 0.99 .
C1B H1B2 0.99 .
C1C Cl1C 1.751(7) .
C1C Cl1C 1.751(7) 6_556
C1C H1C1 0.99 .
C1C H1C2 0.99 .

loop_
_geom_torsion_atom_site_label_1
_geom_torsion_atom_site_label_2
_geom_torsion_atom_site_label_3
_geom_torsion_atom_site_label_4
_geom_torsion
_geom_torsion_site_symmetry_1
_geom_torsion_site_symmetry_4
N19 I1 N2 C3 17(2) . .
N19 I1 N2 C7 -164.5(19) . .
C7 N2 C3 O4 -179.4(6) . .
I1 N2 C3 O4 -0.8(10) . .
C7 N2 C3 C5 1.4(8) . .
I1 N2 C3 C5 -180.0(4) . .
O4 C3 C5 C6 179.7(7) . .
N2 C3 C5 C6 -1.2(7) . .
C3 C5 C6 C7 0.6(7) . .
C3 N2 C7 O8 179.4(6) . .
I1 N2 C7 O8 0.8(9) . .
C3 N2 C7 C6 -1.1(8) . .
I1 N2 C7 C6 -179.6(4) . .
C5 C6 C7 O8 179.8(7) . .
C5 C6 C7 N2 0.2(7) . .
N17 I9 N10 C15 0E1(2) . .
N17 I9 N10 C11 18E1(10) . .
C15 N10 C11 O12 178.7(7) . .
I9 N10 C11 O12 1.2(9) . .
C15 N10 C11 C13 -1.1(8) . .
I9 N10 C11 C13 -178.6(4) . .
O12 C11 C13 C14 -178.4(7) . .
N10 C11 C13 C14 1.4(7) . .
C11 C13 C14 C15 -1.2(7) . .
C11 N10 C15 O16 179.8(6) . .
I9 N10 C15 O16 -2.8(10) . .
C11 N10 C15 C14 0.2(8) . .
I9 N10 C15 C14 177.7(4) . .
C13 C14 C15 O16 -178.9(7) . .
C13 C14 C15 N10 0.6(8) . .
N10 I9 N17 C21 -0E1(2) . 6
N10 I9 N17 C18 -12E1(2) . .
N10 I9 N17 C22 12E1(2) . .
C21 N17 C18 N19 60.0(4) 6 .
C22 N17 C18 N19 -60.1(4) . .
I9 N17 C18 N19 178.7(3) . .
N17 C18 N19 C20 -59.0(4) . .
N17 C18 N19 C21 59.7(4) . .
N17 C18 N19 I1 173.1(3) . .
N2 I1 N19 C20 108(2) . .
N2 I1 N19 C21 -10(2) . .
N2 I1 N19 C18 -127(2) . .
C21 N19 C20 N19 -59.5(2) . 6
C18 N19 C20 N19 59.5(2) . 6
I1 N19 C20 N19 -173.9(2) . 6
C20 N19 C21 N17 59.6(4) . 6
C18 N19 C21 N17 -59.5(4) . 6
I1 N19 C21 N17 -178.8(3) . 6
C21 N17 C22 N17 -59.7(2) 6 6
C18 N17 C22 N17 60.2(3) . 6
I9 N17 C22 N17 -177.5(2) . 6
